data_1568320
loop_
_publ_author_name
'Wang, Shiyu'
'Zhu, Chenhao'
'Ning, Lichao'
'Li, Dawei'
'Feng, Xiaoming'
'Dong, Shunxi'

_publ_section_title
;
 Regioselective C-H alkylation of anisoles with olefins by cationic
 imidazolin-2-iminato scandium(iii) alkyl complexes.
;
_journal_issue 12
_journal_name_full 'Chemical science'
_journal_page_first 3132
_journal_page_last 3139
_journal_paper_doi 10.1039/d2sc06725k
_journal_volume 14
_journal_year 2023
_chemical_formula_moiety 'C45 H58 Cl2 N5 Sc'
_chemical_formula_sum 'C45 H58 Cl2 N5 Sc'
_chemical_formula_weight 784.82
_space_group_crystal_system monoclinic
_space_group_IT_number 14
_space_group_name_Hall '-P 2ybc'
_space_group_name_H-M_alt 'P 1 21/c 1'
_atom_sites_solution_hydrogens geom
_atom_sites_solution_primary dual
_atom_sites_solution_secondary difmap
_audit_creation_method SHELXL-2019/1
_audit_update_record
;
2022-11-12 deposited with the CCDC.	2023-01-20 downloaded from the CCDC.
;
_cell_angle_alpha 90
_cell_angle_beta 112.3290(10)
_cell_angle_gamma 90
_cell_formula_units_Z 4
_cell_length_a 19.8888(5)
_cell_length_b 11.5941(3)
_cell_length_c 20.0988(5)
_cell_measurement_reflns_used 9699
_cell_measurement_temperature 173(2)
_cell_measurement_theta_max 68.33
_cell_measurement_theta_min 4.49
_cell_volume 4287.12(19)
_computing_cell_refinement 'Bruker SAINT'
_computing_data_collection 'Bruker APEX3'
_computing_data_reduction 'Bruker SAINT'
_computing_molecular_graphics 'Bruker SHELXTL'
_computing_publication_material 'Bruker SHELXTL'
_computing_structure_refinement 'SHELXL-2019/1 (Sheldrick, 2019)'
_computing_structure_solution 'SHELXT (Sheldrick 2008)'
_diffrn_ambient_temperature 173(2)
_diffrn_measured_fraction_theta_full 0.987
_diffrn_measured_fraction_theta_max 0.987
_diffrn_measurement_device_type 'Bruker D8 Venture Photon II'
_diffrn_measurement_method '\f and \w scans'
_diffrn_radiation_type CuK\a
_diffrn_radiation_wavelength 1.54178
_diffrn_reflns_av_R_equivalents 0.0436
_diffrn_reflns_av_unetI/netI 0.0269
_diffrn_reflns_Laue_measured_fraction_full 0.987
_diffrn_reflns_Laue_measured_fraction_max 0.987
_diffrn_reflns_limit_h_max 23
_diffrn_reflns_limit_h_min -23
_diffrn_reflns_limit_k_max 13
_diffrn_reflns_limit_k_min -13
_diffrn_reflns_limit_l_max 24
_diffrn_reflns_limit_l_min -24
_diffrn_reflns_number 52336
_diffrn_reflns_point_group_measured_fraction_full 0.987
_diffrn_reflns_point_group_measured_fraction_max 0.987
_diffrn_reflns_theta_full 67.679
_diffrn_reflns_theta_max 68.326
_diffrn_reflns_theta_min 2.402
_exptl_absorpt_coefficient_mu 2.886
_exptl_absorpt_correction_T_max 0.7799
_exptl_absorpt_correction_T_min 0.4980
_exptl_absorpt_correction_type numerical
_exptl_absorpt_process_details 'SADABS (Krause et al., 2015)'
_exptl_crystal_colour yellow
_exptl_crystal_density_diffrn 1.216
_exptl_crystal_description block
_exptl_crystal_F_000 1672
_exptl_crystal_recrystallization_method 'Re-crystallisation from solvent: Hexane'
_exptl_crystal_size_max 0.347
_exptl_crystal_size_mid 0.198
_exptl_crystal_size_min 0.126
_refine_diff_density_max 0.333
_refine_diff_density_min -0.333
_refine_diff_density_rms 0.045
_refine_ls_extinction_method none
_refine_ls_goodness_of_fit_ref 1.052
_refine_ls_hydrogen_treatment constr
_refine_ls_matrix_type full
_refine_ls_number_parameters 573
_refine_ls_number_reflns 7744
_refine_ls_number_restraints 139
_refine_ls_restrained_S_all 1.052
_refine_ls_R_factor_all 0.0382
_refine_ls_R_factor_gt 0.0336
_refine_ls_shift/su_max 0.003
_refine_ls_shift/su_mean 0.000
_refine_ls_structure_factor_coef Fsqd
_refine_ls_weighting_details 'w=1/[\s^2^(Fo^2^)+(0.0466P)^2^+2.0014P] where P=(Fo^2^+2Fc^2^)/3'
_refine_ls_weighting_scheme calc
_refine_ls_wR_factor_gt 0.0896
_refine_ls_wR_factor_ref 0.0946
_reflns_Friedel_coverage 0.000
_reflns_number_gt 7070
_reflns_number_total 7744
_reflns_threshold_expression 'I > 2\s(I)'
_cod_data_source_file d2sc06725k3.cif
_cod_data_source_block dop020
_cod_depositor_comments 'Adding full bibliography for 1568319--1568323.cif.'
_cod_original_sg_symbol_H-M 'P 21/c'
_cod_database_code 1568320
_shelx_shelxl_version_number 2019/1
_shelx_space_group_comment
; 
The symmetry employed for this shelxl refinement is uniquely defined 
by the following loop, which should always be used as a source of 
symmetry information in preference to the above space-group names. 
They are only intended as comments. 
;
_shelx_estimated_absorpt_t_min 0.434
_shelx_estimated_absorpt_t_max 0.713

loop_
_space_group_symop_operation_xyz
'x, y, z'
'-x, y+1/2, -z+1/2'
'-x, -y, -z'
'x, -y-1/2, z-1/2'

loop_
_atom_site_label
_atom_site_type_symbol
_atom_site_fract_x
_atom_site_fract_y
_atom_site_fract_z
_atom_site_U_iso_or_equiv
_atom_site_adp_type
_atom_site_occupancy
_atom_site_site_symmetry_order
_atom_site_calc_flag
_atom_site_refinement_flags_posn
_atom_site_refinement_flags_adp
_atom_site_refinement_flags_occupancy
_atom_site_disorder_assembly
_atom_site_disorder_group
Sc Sc 0.75561(2) 0.89108(2) 0.76922(2) 0.02170(9) Uani 1 1 d . . . . .
Cl1 Cl 0.65180(2) 0.35449(3) 0.60190(2) 0.03554(11) Uani 1 1 d . . . . .
Cl2 Cl 0.83898(2) 0.34259(3) 0.68380(3) 0.03824(11) Uani 1 1 d . . . . .
N1 N 0.68765(6) 0.56587(10) 0.66495(7) 0.0211(2) Uani 1 1 d . . . . .
N2 N 0.80697(6) 0.55680(10) 0.71803(7) 0.0232(3) Uani 1 1 d D . . . .
N3 N 0.74982(6) 0.73296(11) 0.73141(7) 0.0223(3) Uani 1 1 d . . . . .
N4 N 0.65012(7) 0.99898(11) 0.70188(8) 0.0285(3) Uani 1 1 d . . . . .
N5 N 0.86486(8) 0.90973(13) 0.87376(7) 0.0339(3) Uani 1 1 d . . . . .
C1 C 0.74798(7) 0.63183(12) 0.70800(7) 0.0188(3) Uani 1 1 d . . . . .
C2 C 0.70993(8) 0.45733(12) 0.65157(8) 0.0235(3) Uani 1 1 d . . . . .
C3 C 0.78198(8) 0.45215(12) 0.68322(8) 0.0249(3) Uani 1 1 d . . . . .
C11 C 0.61374(8) 0.60377(12) 0.64515(8) 0.0216(3) Uani 1 1 d D . . . .
C12 C 0.58278(8) 0.59842(13) 0.69716(9) 0.0269(3) Uani 1 1 d D . . . .
C13 C 0.51135(9) 0.63779(16) 0.67696(10) 0.0343(4) Uani 1 1 d D . . . .
H13 H 0.488586 0.635533 0.710803 0.041 Uiso 1 1 calc R U . . .
C14 C 0.47343(9) 0.67978(16) 0.60887(10) 0.0356(4) Uani 1 1 d D . . . .
H14 H 0.425004 0.706495 0.596324 0.043 Uiso 1 1 calc R U . . .
C15 C 0.50531(9) 0.68334(15) 0.55863(9) 0.0316(3) Uani 1 1 d D . . . .
H15 H 0.478445 0.712749 0.511901 0.038 Uiso 1 1 calc R U . . .
C16 C 0.57621(8) 0.64454(13) 0.57531(8) 0.0247(3) Uani 1 1 d D . . . .
C17 C 0.62395(10) 0.54862(16) 0.77152(9) 0.0364(4) Uani 1 1 d D . . . .
H17A H 0.677074 0.554644 0.781570 0.044 Uiso 1 1 calc R U . . .
C18 C 0.60556(18) 0.42058(19) 0.77292(14) 0.0661(7) Uani 1 1 d D . . . .
H18A H 0.618007 0.379034 0.736690 0.099 Uiso 1 1 calc R U . . .
H18B H 0.553477 0.412088 0.762302 0.099 Uiso 1 1 calc R U . . .
H18C H 0.633440 0.388694 0.820654 0.099 Uiso 1 1 calc R U . . .
C19 C 0.60966(13) 0.61283(19) 0.83077(11) 0.0482(5) Uani 1 1 d D . . . .
H19A H 0.619572 0.695141 0.828137 0.072 Uiso 1 1 calc R U . . .
H19B H 0.641428 0.582380 0.877689 0.072 Uiso 1 1 calc R U . . .
H19C H 0.558758 0.602362 0.824684 0.072 Uiso 1 1 calc R U . . .
C20 C 0.61149(9) 0.64683(14) 0.52016(9) 0.0284(3) Uani 1 1 d D . . . .
H20 H 0.641885 0.575680 0.527528 0.034 Uiso 1 1 calc R U . . .
C21 C 0.55585(11) 0.64455(19) 0.44241(10) 0.0426(4) Uani 1 1 d D . . . .
H21A H 0.522032 0.580305 0.436468 0.064 Uiso 1 1 calc R U . . .
H21B H 0.581207 0.634556 0.409455 0.064 Uiso 1 1 calc R U . . .
H21C H 0.528768 0.717328 0.431644 0.064 Uiso 1 1 calc R U . . .
C22 C 0.66225(11) 0.75041(17) 0.53163(10) 0.0401(4) Uani 1 1 d D . . . .
H22A H 0.696940 0.751653 0.581671 0.060 Uiso 1 1 calc R U . . .
H22B H 0.633619 0.821684 0.521145 0.060 Uiso 1 1 calc R U . . .
H22C H 0.688739 0.744281 0.499433 0.060 Uiso 1 1 calc R U . . .
C31X C 0.8802(2) 0.5835(6) 0.7603(3) 0.0228(4) Uani 0.590(19) 1 d DG . P A 1
C32X C 0.9170(3) 0.6584(5) 0.7319(3) 0.0168(10) Uani 0.590(19) 1 d DG . P A 1
C33X C 0.9893(3) 0.6859(5) 0.7715(4) 0.0329(12) Uani 0.590(19) 1 d DG . P A 1
H33A H 1.014424 0.737122 0.752137 0.039 Uiso 0.590(19) 1 calc R U P A 1
C34X C 1.0247(2) 0.6385(7) 0.8394(4) 0.0345(14) Uani 0.590(19) 1 d DG . P A 1
H34A H 1.074147 0.657267 0.866482 0.041 Uiso 0.590(19) 1 calc R U P A 1
C35X C 0.9879(3) 0.5636(7) 0.8678(3) 0.0373(13) Uani 0.590(19) 1 d DG . P A 1
H35A H 1.012185 0.531145 0.914212 0.045 Uiso 0.590(19) 1 calc R U P A 1
C36X C 0.9157(3) 0.5361(6) 0.8282(3) 0.0412(16) Uani 0.590(19) 1 d DG . P A 1
C37X C 0.8803(5) 0.7026(6) 0.6555(4) 0.0296(15) Uani 0.590(19) 1 d D . P A 1
H37A H 0.826564 0.696066 0.641855 0.036 Uiso 0.590(19) 1 calc R U P A 1
C38X C 0.8975(7) 0.8274(7) 0.6480(6) 0.063(2) Uani 0.590(19) 1 d D . P A 1
H38A H 0.870529 0.852869 0.598443 0.095 Uiso 0.590(19) 1 calc R U P A 1
H38B H 0.949787 0.835869 0.659550 0.095 Uiso 0.590(19) 1 calc R U P A 1
H38C H 0.883462 0.874583 0.681041 0.095 Uiso 0.590(19) 1 calc R U P A 1
C39X C 0.9006(10) 0.6294(12) 0.6031(7) 0.075(3) Uani 0.590(19) 1 d D . P A 1
H39A H 0.952439 0.638995 0.612887 0.112 Uiso 0.590(19) 1 calc R U P A 1
H39B H 0.871926 0.653970 0.553739 0.112 Uiso 0.590(19) 1 calc R U P A 1
H39C H 0.890466 0.548104 0.608900 0.112 Uiso 0.590(19) 1 calc R U P A 1
C40X C 0.8758(6) 0.4519(8) 0.8608(5) 0.044(2) Uani 0.590(19) 1 d D . P A 1
H40A H 0.831792 0.424441 0.819706 0.053 Uiso 0.590(19) 1 calc R U P A 1
C41X C 0.8481(9) 0.5106(15) 0.9129(8) 0.079(4) Uani 0.590(19) 1 d D . P A 1
H41A H 0.826623 0.452806 0.934493 0.119 Uiso 0.590(19) 1 calc R U P A 1
H41B H 0.811102 0.567799 0.886971 0.119 Uiso 0.590(19) 1 calc R U P A 1
H41C H 0.888519 0.549019 0.950728 0.119 Uiso 0.590(19) 1 calc R U P A 1
C42X C 0.9190(9) 0.3448(10) 0.8948(9) 0.121(5) Uani 0.590(19) 1 d D . P A 1
H42A H 0.962737 0.367075 0.935938 0.181 Uiso 0.590(19) 1 calc R U P A 1
H42B H 0.933009 0.304216 0.859305 0.181 Uiso 0.590(19) 1 calc R U P A 1
H42C H 0.889085 0.293821 0.911256 0.181 Uiso 0.590(19) 1 calc R U P A 1
C31Y C 0.8792(4) 0.5783(9) 0.7657(4) 0.0228(4) Uani 0.410(19) 1 d DG . P A 2
C32Y C 0.9248(5) 0.6505(9) 0.7467(6) 0.042(2) Uani 0.410(19) 1 d DG . P A 2
C33Y C 0.9962(4) 0.6672(8) 0.7941(7) 0.0343(18) Uani 0.410(19) 1 d DG . P A 2
H33B H 1.027412 0.716540 0.781094 0.041 Uiso 0.410(19) 1 calc R U P A 2
C34Y C 1.0220(3) 0.6118(9) 0.8603(7) 0.040(2) Uani 0.410(19) 1 d DG . P A 2
H34B H 1.070762 0.623223 0.892694 0.048 Uiso 0.410(19) 1 calc R U P A 2
C35Y C 0.9763(4) 0.5396(8) 0.8793(5) 0.041(2) Uani 0.410(19) 1 d DG . P A 2
H35B H 0.993942 0.501705 0.924610 0.049 Uiso 0.410(19) 1 calc R U P A 2
C36Y C 0.9050(4) 0.5228(8) 0.8320(4) 0.0194(14) Uani 0.410(19) 1 d DG . P A 2
C37Y C 0.8942(8) 0.7105(10) 0.6724(7) 0.045(3) Uani 0.410(19) 1 d D . P A 2
H37B H 0.841772 0.725642 0.662669 0.054 Uiso 0.410(19) 1 calc R U P A 2
C38Y C 0.9259(8) 0.8265(11) 0.6643(11) 0.064(4) Uani 0.410(19) 1 d D . P A 2
H38D H 0.976856 0.816544 0.670420 0.096 Uiso 0.410(19) 1 calc R U P A 2
H38E H 0.922959 0.880049 0.700792 0.096 Uiso 0.410(19) 1 calc R U P A 2
H38F H 0.898325 0.857769 0.616256 0.096 Uiso 0.410(19) 1 calc R U P A 2
C39Y C 0.8944(19) 0.630(2) 0.6126(12) 0.098(7) Uani 0.410(19) 1 d D . P A 2
H39D H 0.868992 0.667067 0.565915 0.147 Uiso 0.410(19) 1 calc R U P A 2
H39E H 0.869754 0.557938 0.614950 0.147 Uiso 0.410(19) 1 calc R U P A 2
H39F H 0.944702 0.613553 0.618550 0.147 Uiso 0.410(19) 1 calc R U P A 2
C40Y C 0.8544(8) 0.4453(10) 0.8539(7) 0.040(3) Uani 0.410(19) 1 d D . P A 2
H40B H 0.807635 0.437067 0.811405 0.047 Uiso 0.410(19) 1 calc R U P A 2
C41Y C 0.8374(11) 0.4965(16) 0.9146(8) 0.058(3) Uani 0.410(19) 1 d D . P A 2
H41D H 0.882799 0.512601 0.955430 0.087 Uiso 0.410(19) 1 calc R U P A 2
H41E H 0.808160 0.441811 0.929491 0.087 Uiso 0.410(19) 1 calc R U P A 2
H41F H 0.810094 0.568388 0.898512 0.087 Uiso 0.410(19) 1 calc R U P A 2
C42Y C 0.8881(10) 0.3255(10) 0.8738(8) 0.082(4) Uani 0.410(19) 1 d D . P A 2
H42D H 0.851987 0.272292 0.878831 0.123 Uiso 0.410(19) 1 calc R U P A 2
H42E H 0.930184 0.329607 0.919332 0.123 Uiso 0.410(19) 1 calc R U P A 2
H42F H 0.903579 0.297597 0.835805 0.123 Uiso 0.410(19) 1 calc R U P A 2
C51 C 0.58679(9) 0.92275(16) 0.68890(11) 0.0392(4) Uani 1 1 d . . . . .
H51A H 0.541979 0.965204 0.662302 0.059 Uiso 1 1 calc R U . . .
H51B H 0.586112 0.896852 0.735048 0.059 Uiso 1 1 calc R U . . .
H51C H 0.590316 0.855671 0.660730 0.059 Uiso 1 1 calc R U . . .
C52 C 0.64220(11) 1.10428(15) 0.74034(11) 0.0403(4) Uani 1 1 d . . . . .
H52A H 0.596683 1.143462 0.711794 0.060 Uiso 1 1 calc R U . . .
H52B H 0.683232 1.156200 0.747422 0.060 Uiso 1 1 calc R U . . .
H52C H 0.641454 1.082670 0.787197 0.060 Uiso 1 1 calc R U . . .
C53 C 0.66051(9) 1.03104(13) 0.63609(9) 0.0276(3) Uani 1 1 d . . . . .
C54 C 0.60297(10) 1.04355(15) 0.57020(10) 0.0373(4) Uani 1 1 d . . . . .
H54 H 0.554431 1.034658 0.567232 0.045 Uiso 1 1 calc R U . . .
C55 C 0.61607(11) 1.06890(16) 0.50888(10) 0.0429(4) Uani 1 1 d . . . . .
H55 H 0.576724 1.078280 0.463955 0.052 Uiso 1 1 calc R U . . .
C56 C 0.68672(12) 1.08041(16) 0.51361(10) 0.0420(4) Uani 1 1 d . . . . .
H56 H 0.696178 1.094895 0.471457 0.050 Uiso 1 1 calc R U . . .
C57 C 0.74409(10) 1.07095(15) 0.57964(10) 0.0356(4) Uani 1 1 d . . . . .
H57 H 0.792388 1.079633 0.581833 0.043 Uiso 1 1 calc R U . . .
C58 C 0.73285(9) 1.04896(13) 0.64322(9) 0.0275(3) Uani 1 1 d . . . . .
C59 C 0.79253(8) 1.03818(14) 0.71485(9) 0.0289(3) Uani 1 1 d . . . . .
H59A H 0.798741 1.110681 0.742577 0.035 Uiso 1 1 calc R U . . .
H59B H 0.838990 1.018860 0.710101 0.035 Uiso 1 1 calc R U . . .
C61 C 0.88743(12) 0.79831(17) 0.91168(11) 0.0472(5) Uani 1 1 d . . . . .
H61A H 0.931656 0.809529 0.954703 0.071 Uiso 1 1 calc R U . . .
H61B H 0.897017 0.742624 0.879672 0.071 Uiso 1 1 calc R U . . .
H61C H 0.848542 0.769003 0.925786 0.071 Uiso 1 1 calc R U . . .
C62 C 0.92566(10) 0.9527(2) 0.85558(11) 0.0468(5) Uani 1 1 d . . . . .
H62A H 0.970483 0.952129 0.898775 0.070 Uiso 1 1 calc R U . . .
H62B H 0.915193 1.031684 0.837094 0.070 Uiso 1 1 calc R U . . .
H62C H 0.931654 0.902955 0.818817 0.070 Uiso 1 1 calc R U . . .
C63 C 0.84188(11) 0.98917(15) 0.91773(9) 0.0368(4) Uani 1 1 d . . . . .
C64 C 0.88903(14) 1.07055(17) 0.96215(10) 0.0493(5) Uani 1 1 d . . . . .
H64 H 0.938045 1.074629 0.965901 0.059 Uiso 1 1 calc R U . . .
C65 C 0.8635(2) 1.14625(18) 1.00121(12) 0.0673(8) Uani 1 1 d . . . . .
H65 H 0.895472 1.201289 1.032409 0.081 Uiso 1 1 calc R U . . .
C66 C 0.7923(2) 1.1416(2) 0.99479(13) 0.0689(8) Uani 1 1 d . . . . .
H66 H 0.774777 1.195266 1.020121 0.083 Uiso 1 1 calc R U . . .
C67 C 0.74610(15) 1.0592(2) 0.95165(11) 0.0560(6) Uani 1 1 d . . . . .
H67 H 0.697058 1.056842 0.947950 0.067 Uiso 1 1 calc R U . . .
C68 C 0.76983(12) 0.97856(16) 0.91301(9) 0.0406(4) Uani 1 1 d . . . . .
C69 C 0.72140(12) 0.89151(18) 0.86520(11) 0.0425(4) Uani 1 1 d . . . . .
H69A H 0.669742 0.913851 0.850675 0.051 Uiso 1 1 calc R U . . .
H69B H 0.728932 0.814880 0.888644 0.051 Uiso 1 1 calc R U . . .

loop_
_atom_site_aniso_label
_atom_site_aniso_U_11
_atom_site_aniso_U_22
_atom_site_aniso_U_33
_atom_site_aniso_U_23
_atom_site_aniso_U_13
_atom_site_aniso_U_12
Sc 0.02494(15) 0.01761(14) 0.02375(15) -0.00374(10) 0.01061(12) -0.00100(10)
Cl1 0.0294(2) 0.02356(19) 0.0466(2) -0.01221(16) 0.00644(17) -0.00722(14)
Cl2 0.0315(2) 0.02418(19) 0.0537(3) -0.00980(17) 0.01015(18) 0.00783(14)
N1 0.0167(6) 0.0184(6) 0.0265(6) -0.0027(5) 0.0064(5) -0.0012(4)
N2 0.0184(6) 0.0181(6) 0.0313(7) -0.0040(5) 0.0077(5) -0.0006(5)
N3 0.0219(6) 0.0196(6) 0.0260(6) -0.0025(5) 0.0098(5) -0.0007(5)
N4 0.0261(6) 0.0225(6) 0.0391(7) -0.0033(6) 0.0148(6) 0.0006(5)
N5 0.0398(8) 0.0331(7) 0.0249(7) -0.0068(6) 0.0077(6) 0.0021(6)
C1 0.0178(7) 0.0185(7) 0.0216(7) 0.0009(5) 0.0091(5) -0.0008(5)
C2 0.0245(7) 0.0169(7) 0.0278(7) -0.0034(6) 0.0086(6) -0.0025(5)
C3 0.0250(7) 0.0168(7) 0.0320(8) -0.0042(6) 0.0099(6) 0.0000(5)
C11 0.0172(7) 0.0181(7) 0.0291(7) -0.0035(6) 0.0084(6) -0.0025(5)
C12 0.0241(8) 0.0251(8) 0.0336(8) -0.0018(6) 0.0133(6) -0.0045(6)
C13 0.0261(8) 0.0396(9) 0.0440(10) -0.0043(8) 0.0208(7) -0.0049(7)
C14 0.0189(7) 0.0386(9) 0.0479(10) -0.0060(8) 0.0112(7) 0.0015(6)
C15 0.0239(8) 0.0317(8) 0.0337(8) -0.0024(7) 0.0047(6) 0.0017(6)
C16 0.0223(7) 0.0211(7) 0.0292(8) -0.0043(6) 0.0081(6) -0.0018(5)
C17 0.0347(9) 0.0446(10) 0.0341(9) 0.0070(8) 0.0177(7) -0.0014(7)
C18 0.115(2) 0.0376(11) 0.0524(13) 0.0102(10) 0.0399(14) 0.0110(13)
C19 0.0659(14) 0.0478(11) 0.0350(10) -0.0013(8) 0.0238(10) -0.0104(10)
C20 0.0309(8) 0.0272(8) 0.0272(8) -0.0003(6) 0.0110(7) 0.0021(6)
C21 0.0440(10) 0.0543(12) 0.0276(9) -0.0034(8) 0.0114(8) -0.0021(9)
C22 0.0452(10) 0.0426(10) 0.0379(9) -0.0025(8) 0.0219(8) -0.0102(8)
C31X 0.0190(7) 0.0213(9) 0.0265(11) -0.0052(7) 0.0070(7) 0.0009(6)
C32X 0.0103(17) 0.0203(18) 0.0190(18) -0.0014(13) 0.0047(12) -0.0022(13)
C33X 0.020(2) 0.038(2) 0.035(3) -0.0028(18) 0.0046(18) -0.0029(15)
C34X 0.0237(17) 0.038(3) 0.030(3) -0.002(2) -0.0031(17) 0.0042(15)
C35X 0.039(2) 0.034(3) 0.0291(18) 0.0029(17) 0.0020(18) 0.014(2)
C36X 0.049(3) 0.030(3) 0.048(3) -0.005(2) 0.023(3) 0.000(2)
C37X 0.029(3) 0.039(3) 0.020(2) 0.005(2) 0.0079(19) -0.0076(18)
C38X 0.100(7) 0.037(3) 0.059(3) 0.002(2) 0.037(5) 0.009(3)
C39X 0.148(8) 0.043(4) 0.044(4) -0.007(3) 0.048(5) -0.007(4)
C40X 0.047(5) 0.041(3) 0.042(3) 0.005(2) 0.014(3) 0.006(3)
C41X 0.089(6) 0.075(6) 0.098(7) 0.009(5) 0.063(5) -0.013(4)
C42X 0.148(11) 0.070(6) 0.184(13) 0.089(7) 0.107(10) 0.057(6)
C31Y 0.0190(7) 0.0213(9) 0.0265(11) -0.0052(7) 0.0070(7) 0.0009(6)
C32Y 0.036(4) 0.040(4) 0.048(4) -0.009(3) 0.013(3) 0.006(3)
C33Y 0.016(3) 0.029(3) 0.054(5) -0.010(3) 0.010(3) -0.004(2)
C34Y 0.031(3) 0.028(4) 0.052(5) -0.005(3) 0.004(3) 0.000(2)
C35Y 0.034(3) 0.030(3) 0.041(4) -0.003(3) -0.006(3) 0.006(2)
C36Y 0.020(2) 0.012(2) 0.016(3) 0.0065(18) -0.004(2) 0.0073(18)
C37Y 0.035(6) 0.057(5) 0.058(7) -0.029(5) 0.033(5) -0.022(4)
C38Y 0.074(7) 0.040(4) 0.097(10) 0.000(4) 0.053(7) -0.013(5)
C39Y 0.211(19) 0.054(7) 0.063(8) -0.012(5) 0.091(10) -0.021(7)
C40Y 0.046(6) 0.031(3) 0.034(4) 0.016(3) 0.007(4) -0.002(3)
C41Y 0.076(7) 0.057(6) 0.046(6) -0.013(4) 0.028(5) 0.000(6)
C42Y 0.128(12) 0.051(5) 0.073(6) 0.013(4) 0.046(7) 0.014(6)
C51 0.0268(8) 0.0371(9) 0.0551(11) -0.0001(8) 0.0172(8) -0.0021(7)
C52 0.0449(10) 0.0296(9) 0.0523(11) -0.0068(8) 0.0250(9) 0.0073(7)
C53 0.0290(8) 0.0175(7) 0.0344(8) -0.0012(6) 0.0097(7) 0.0019(6)
C54 0.0300(9) 0.0284(8) 0.0455(10) -0.0008(7) 0.0053(7) 0.0016(7)
C55 0.0479(11) 0.0317(9) 0.0350(9) 0.0037(8) -0.0003(8) -0.0003(8)
C56 0.0584(12) 0.0323(9) 0.0328(9) 0.0011(7) 0.0147(8) -0.0047(8)
C57 0.0399(9) 0.0287(8) 0.0395(9) 0.0030(7) 0.0164(8) -0.0045(7)
C58 0.0304(8) 0.0167(7) 0.0342(8) 0.0005(6) 0.0110(7) -0.0013(6)
C59 0.0248(7) 0.0260(8) 0.0339(8) 0.0023(6) 0.0088(6) -0.0043(6)
C61 0.0610(12) 0.0366(10) 0.0351(10) -0.0053(8) 0.0083(9) 0.0132(9)
C62 0.0323(9) 0.0644(13) 0.0347(9) -0.0075(9) 0.0025(8) -0.0046(9)
C63 0.0597(11) 0.0254(8) 0.0202(8) -0.0009(6) 0.0095(7) 0.0043(8)
C64 0.0778(15) 0.0323(10) 0.0278(9) -0.0034(8) 0.0087(9) -0.0037(9)
C65 0.133(3) 0.0293(10) 0.0328(11) -0.0107(8) 0.0232(13) -0.0041(13)
C66 0.132(3) 0.0390(12) 0.0423(12) -0.0037(10) 0.0411(15) 0.0253(14)
C67 0.0923(17) 0.0481(12) 0.0378(10) 0.0022(9) 0.0361(11) 0.0217(11)
C68 0.0648(12) 0.0361(9) 0.0253(8) 0.0021(7) 0.0222(8) 0.0093(8)
C69 0.0525(11) 0.0469(11) 0.0377(10) -0.0025(8) 0.0279(9) -0.0002(9)

loop_
_atom_type_symbol
_atom_type_description
_atom_type_scat_dispersion_real
_atom_type_scat_dispersion_imag
_atom_type_scat_source
C C 0.0181 0.0091 'International Tables Vol C Tables 4.2.6.8 and 6.1.1.4'
H H 0.0000 0.0000 'International Tables Vol C Tables 4.2.6.8 and 6.1.1.4'
N N 0.0311 0.0180 'International Tables Vol C Tables 4.2.6.8 and 6.1.1.4'
Cl Cl 0.3639 0.7018 'International Tables Vol C Tables 4.2.6.8 and 6.1.1.4'
Sc Sc 0.3119 1.5331 'International Tables Vol C Tables 4.2.6.8 and 6.1.1.4'

loop_
_geom_angle_atom_site_label_1
_geom_angle_atom_site_label_2
_geom_angle_atom_site_label_3
_geom_angle
_geom_angle_site_symmetry_1
_geom_angle_site_symmetry_3
_geom_angle_publ_flag
N3 Sc C69 109.65(6) . . ?
N3 Sc C59 119.38(6) . . ?
C69 Sc C59 130.96(7) . . ?
N3 Sc N4 111.14(5) . . ?
C69 Sc N4 89.89(6) . . ?
C59 Sc N4 73.14(5) . . ?
N3 Sc N5 108.87(5) . . ?
C69 Sc N5 73.71(7) . . ?
C59 Sc N5 90.16(6) . . ?
N4 Sc N5 139.86(5) . . ?
C2 N1 C1 110.46(11) . . ?
C2 N1 C11 126.09(12) . . ?
C1 N1 C11 123.15(12) . . ?
C3 N2 C1 110.24(12) . . ?
C3 N2 C31X 125.6(3) . . ?
C1 N2 C31X 124.1(4) . . ?
C3 N2 C31Y 124.7(5) . . ?
C1 N2 C31Y 124.3(5) . . ?
C1 N3 Sc 178.45(11) . . ?
C53 N4 C51 113.33(14) . . ?
C53 N4 C52 109.95(13) . . ?
C51 N4 C52 109.37(13) . . ?
C53 N4 Sc 104.57(9) . . ?
C51 N4 Sc 107.13(10) . . ?
C52 N4 Sc 112.44(11) . . ?
C63 N5 C62 114.18(15) . . ?
C63 N5 C61 109.94(14) . . ?
C62 N5 C61 107.79(16) . . ?
C63 N5 Sc 101.50(10) . . ?
C62 N5 Sc 111.69(11) . . ?
C61 N5 Sc 111.72(11) . . ?
N3 C1 N1 129.22(13) . . ?
N3 C1 N2 128.01(13) . . ?
N1 C1 N2 102.76(11) . . ?
C3 C2 N1 108.19(12) . . ?
C3 C2 Cl1 128.27(12) . . ?
N1 C2 Cl1 123.53(11) . . ?
C2 C3 N2 108.34(13) . . ?
C2 C3 Cl2 129.16(12) . . ?
N2 C3 Cl2 122.49(11) . . ?
C16 C11 C12 123.07(13) . . ?
C16 C11 N1 118.73(13) . . ?
C12 C11 N1 118.20(13) . . ?
C13 C12 C11 117.06(15) . . ?
C13 C12 C17 121.23(14) . . ?
C11 C12 C17 121.69(14) . . ?
C14 C13 C12 121.13(15) . . ?
C13 C14 C15 120.45(15) . . ?
C14 C15 C16 121.17(15) . . ?
C15 C16 C11 117.11(14) . . ?
C15 C16 C20 121.57(14) . . ?
C11 C16 C20 121.31(13) . . ?
C12 C17 C19 113.16(16) . . ?
C12 C17 C18 110.07(17) . . ?
C19 C17 C18 110.08(16) . . ?
C16 C20 C22 111.41(13) . . ?
C16 C20 C21 112.85(14) . . ?
C22 C20 C21 110.28(15) . . ?
C32X C31X C36X 120.0 . . ?
C32X C31X N2 118.2(3) . . ?
C36X C31X N2 121.8(3) . . ?
C33X C32X C31X 120.0 . . ?
C33X C32X C37X 119.8(4) . . ?
C31X C32X C37X 120.0(4) . . ?
C32X C33X C34X 120.0 . . ?
C35X C34X C33X 120.0 . . ?
C34X C35X C36X 120.0 . . ?
C35X C36X C31X 120.0 . . ?
C35X C36X C40X 119.1(4) . . ?
C31X C36X C40X 120.9(4) . . ?
C38X C37X C32X 112.6(6) . . ?
C38X C37X C39X 109.6(8) . . ?
C32X C37X C39X 111.1(7) . . ?
C41X C40X C42X 110.4(9) . . ?
C41X C40X C36X 112.8(8) . . ?
C42X C40X C36X 114.4(7) . . ?
C32Y C31Y C36Y 120.0 . . ?
C32Y C31Y N2 121.5(4) . . ?
C36Y C31Y N2 118.5(4) . . ?
C33Y C32Y C31Y 120.0 . . ?
C33Y C32Y C37Y 121.5(6) . . ?
C31Y C32Y C37Y 118.5(6) . . ?
C34Y C33Y C32Y 120.0 . . ?
C33Y C34Y C35Y 120.0 . . ?
C36Y C35Y C34Y 120.0 . . ?
C35Y C36Y C31Y 120.0 . . ?
C35Y C36Y C40Y 119.7(5) . . ?
C31Y C36Y C40Y 120.2(5) . . ?
C38Y C37Y C39Y 109.3(12) . . ?
C38Y C37Y C32Y 118.4(9) . . ?
C39Y C37Y C32Y 111.6(12) . . ?
C41Y C40Y C42Y 111.0(10) . . ?
C41Y C40Y C36Y 112.1(11) . . ?
C42Y C40Y C36Y 109.7(10) . . ?
C54 C53 C58 121.45(16) . . ?
C54 C53 N4 122.69(15) . . ?
C58 C53 N4 115.86(14) . . ?
C55 C54 C53 120.32(17) . . ?
C56 C55 C54 119.39(17) . . ?
C55 C56 C57 120.32(18) . . ?
C56 C57 C58 121.89(17) . . ?
C57 C58 C53 116.44(15) . . ?
C57 C58 C59 123.67(15) . . ?
C53 C58 C59 119.81(15) . . ?
C58 C59 Sc 104.03(10) . . ?
C64 C63 C68 121.65(18) . . ?
C64 C63 N5 121.72(19) . . ?
C68 C63 N5 116.63(16) . . ?
C63 C64 C65 119.2(3) . . ?
C66 C65 C64 120.4(2) . . ?
C65 C66 C67 120.2(2) . . ?
C66 C67 C68 121.6(3) . . ?
C63 C68 C67 116.9(2) . . ?
C63 C68 C69 120.12(16) . . ?
C67 C68 C69 122.9(2) . . ?
C68 C69 Sc 102.86(12) . . ?

loop_
_geom_bond_atom_site_label_1
_geom_bond_atom_site_label_2
_geom_bond_distance
_geom_bond_site_symmetry_2
_geom_bond_publ_flag
Sc N3 1.9711(13) . ?
Sc C69 2.2762(18) . ?
Sc C59 2.2917(16) . ?
Sc N4 2.3751(14) . ?
Sc N5 2.3903(14) . ?
Cl1 C2 1.6965(15) . ?
Cl2 C3 1.6997(15) . ?
N1 C2 1.3940(19) . ?
N1 C1 1.4087(18) . ?
N1 C11 1.4380(18) . ?
N2 C3 1.3944(19) . ?
N2 C1 1.4120(18) . ?
N2 C31X 1.413(4) . ?
N2 C31Y 1.414(6) . ?
N3 C1 1.2588(19) . ?
N4 C53 1.462(2) . ?
N4 C51 1.478(2) . ?
N4 C52 1.485(2) . ?
N5 C63 1.465(2) . ?
N5 C62 1.476(3) . ?
N5 C61 1.480(2) . ?
C2 C3 1.330(2) . ?
C11 C16 1.398(2) . ?
C11 C12 1.402(2) . ?
C12 C13 1.398(2) . ?
C12 C17 1.519(2) . ?
C13 C14 1.376(3) . ?
C14 C15 1.382(3) . ?
C15 C16 1.394(2) . ?
C16 C20 1.521(2) . ?
C17 C19 1.520(3) . ?
C17 C18 1.532(3) . ?
C20 C22 1.529(2) . ?
C20 C21 1.534(2) . ?
C31X C32X 1.3900 . ?
C31X C36X 1.3900 . ?
C32X C33X 1.3900 . ?
C32X C37X 1.518(6) . ?
C33X C34X 1.3900 . ?
C34X C35X 1.3900 . ?
C35X C36X 1.3900 . ?
C36X C40X 1.550(8) . ?
C37X C38X 1.508(8) . ?
C37X C39X 1.522(9) . ?
C40X C41X 1.516(10) . ?
C40X C42X 1.518(9) . ?
C31Y C32Y 1.3900 . ?
C31Y C36Y 1.3900 . ?
C32Y C33Y 1.3900 . ?
C32Y C37Y 1.547(10) . ?
C33Y C34Y 1.3900 . ?
C34Y C35Y 1.3900 . ?
C35Y C36Y 1.3900 . ?
C36Y C40Y 1.534(9) . ?
C37Y C38Y 1.521(11) . ?
C37Y C39Y 1.523(12) . ?
C40Y C41Y 1.506(11) . ?
C40Y C42Y 1.529(11) . ?
C53 C54 1.390(2) . ?
C53 C58 1.406(2) . ?
C54 C55 1.385(3) . ?
C55 C56 1.378(3) . ?
C56 C57 1.387(3) . ?
C57 C58 1.402(2) . ?
C58 C59 1.483(2) . ?
C63 C64 1.389(3) . ?
C63 C68 1.405(3) . ?
C64 C65 1.396(3) . ?
C65 C66 1.373(4) . ?
C66 C67 1.379(4) . ?
C67 C68 1.407(3) . ?
C68 C69 1.472(3) . ?

loop_
_geom_torsion_atom_site_label_1
_geom_torsion_atom_site_label_2
_geom_torsion_atom_site_label_3
_geom_torsion_atom_site_label_4
_geom_torsion
_geom_torsion_site_symmetry_1
_geom_torsion_site_symmetry_2
_geom_torsion_site_symmetry_3
_geom_torsion_site_symmetry_4
_geom_torsion_publ_flag
C2 N1 C1 N3 -179.72(15) . . . . ?
C11 N1 C1 N3 -5.8(2) . . . . ?
C2 N1 C1 N2 1.03(15) . . . . ?
C11 N1 C1 N2 174.98(12) . . . . ?
C3 N2 C1 N3 -179.92(15) . . . . ?
C31X N2 C1 N3 2.8(3) . . . . ?
C31Y N2 C1 N3 9.3(5) . . . . ?
C3 N2 C1 N1 -0.65(15) . . . . ?
C31X N2 C1 N1 -177.9(3) . . . . ?
C31Y N2 C1 N1 -171.5(4) . . . . ?
C1 N1 C2 C3 -1.06(17) . . . . ?
C11 N1 C2 C3 -174.80(14) . . . . ?
C1 N1 C2 Cl1 179.64(11) . . . . ?
C11 N1 C2 Cl1 5.9(2) . . . . ?
N1 C2 C3 N2 0.61(18) . . . . ?
Cl1 C2 C3 N2 179.87(12) . . . . ?
N1 C2 C3 Cl2 -178.68(12) . . . . ?
Cl1 C2 C3 Cl2 0.6(2) . . . . ?
C1 N2 C3 C2 0.04(18) . . . . ?
C31X N2 C3 C2 177.3(3) . . . . ?
C31Y N2 C3 C2 170.8(4) . . . . ?
C1 N2 C3 Cl2 179.39(11) . . . . ?
C31X N2 C3 Cl2 -3.4(3) . . . . ?
C31Y N2 C3 Cl2 -9.8(5) . . . . ?
C2 N1 C11 C16 -83.18(18) . . . . ?
C1 N1 C11 C16 103.83(16) . . . . ?
C2 N1 C11 C12 97.06(17) . . . . ?
C1 N1 C11 C12 -75.92(18) . . . . ?
C16 C11 C12 C13 -0.9(2) . . . . ?
N1 C11 C12 C13 178.82(14) . . . . ?
C16 C11 C12 C17 177.20(15) . . . . ?
N1 C11 C12 C17 -3.1(2) . . . . ?
C11 C12 C13 C14 0.0(2) . . . . ?
C17 C12 C13 C14 -178.09(16) . . . . ?
C12 C13 C14 C15 0.3(3) . . . . ?
C13 C14 C15 C16 0.2(3) . . . . ?
C14 C15 C16 C11 -1.0(2) . . . . ?
C14 C15 C16 C20 179.30(15) . . . . ?
C12 C11 C16 C15 1.4(2) . . . . ?
N1 C11 C16 C15 -178.37(13) . . . . ?
C12 C11 C16 C20 -178.89(14) . . . . ?
N1 C11 C16 C20 1.4(2) . . . . ?
C13 C12 C17 C19 -39.3(2) . . . . ?
C11 C12 C17 C19 142.64(16) . . . . ?
C13 C12 C17 C18 84.3(2) . . . . ?
C11 C12 C17 C18 -93.7(2) . . . . ?
C15 C16 C20 C22 100.26(18) . . . . ?
C11 C16 C20 C22 -79.46(18) . . . . ?
C15 C16 C20 C21 -24.4(2) . . . . ?
C11 C16 C20 C21 155.85(15) . . . . ?
C3 N2 C31X C32X 106.7(4) . . . . ?
C1 N2 C31X C32X -76.5(5) . . . . ?
C3 N2 C31X C36X -72.6(5) . . . . ?
C1 N2 C31X C36X 104.2(4) . . . . ?
C36X C31X C32X C33X 0.0 . . . . ?
N2 C31X C32X C33X -179.3(6) . . . . ?
C36X C31X C32X C37X 175.0(6) . . . . ?
N2 C31X C32X C37X -4.3(6) . . . . ?
C31X C32X C33X C34X 0.0 . . . . ?
C37X C32X C33X C34X -175.0(6) . . . . ?
C32X C33X C34X C35X 0.0 . . . . ?
C33X C34X C35X C36X 0.0 . . . . ?
C34X C35X C36X C31X 0.0 . . . . ?
C34X C35X C36X C40X 179.7(7) . . . . ?
C32X C31X C36X C35X 0.0 . . . . ?
N2 C31X C36X C35X 179.3(7) . . . . ?
C32X C31X C36X C40X -179.7(7) . . . . ?
N2 C31X C36X C40X -0.4(6) . . . . ?
C33X C32X C37X C38X -43.7(9) . . . . ?
C31X C32X C37X C38X 141.3(7) . . . . ?
C33X C32X C37X C39X 79.7(10) . . . . ?
C31X C32X C37X C39X -95.3(9) . . . . ?
C35X C36X C40X C41X 81.6(10) . . . . ?
C31X C36X C40X C41X -98.7(10) . . . . ?
C35X C36X C40X C42X -45.6(11) . . . . ?
C31X C36X C40X C42X 134.1(8) . . . . ?
C3 N2 C31Y C32Y 109.5(5) . . . . ?
C1 N2 C31Y C32Y -81.0(7) . . . . ?
C3 N2 C31Y C36Y -68.7(7) . . . . ?
C1 N2 C31Y C36Y 100.8(6) . . . . ?
C36Y C31Y C32Y C33Y 0.0 . . . . ?
N2 C31Y C32Y C33Y -178.2(10) . . . . ?
C36Y C31Y C32Y C37Y 180.0(10) . . . . ?
N2 C31Y C32Y C37Y 1.8(8) . . . . ?
C31Y C32Y C33Y C34Y 0.0 . . . . ?
C37Y C32Y C33Y C34Y -180.0(10) . . . . ?
C32Y C33Y C34Y C35Y 0.0 . . . . ?
C33Y C34Y C35Y C36Y 0.0 . . . . ?
C34Y C35Y C36Y C31Y 0.0 . . . . ?
C34Y C35Y C36Y C40Y -178.6(9) . . . . ?
C32Y C31Y C36Y C35Y 0.0 . . . . ?
N2 C31Y C36Y C35Y 178.3(9) . . . . ?
C32Y C31Y C36Y C40Y 178.6(9) . . . . ?
N2 C31Y C36Y C40Y -3.2(9) . . . . ?
C33Y C32Y C37Y C38Y -29.0(14) . . . . ?
C31Y C32Y C37Y C38Y 151.0(9) . . . . ?
C33Y C32Y C37Y C39Y 99.0(16) . . . . ?
C31Y C32Y C37Y C39Y -80.9(16) . . . . ?
C35Y C36Y C40Y C41Y 67.3(12) . . . . ?
C31Y C36Y C40Y C41Y -111.3(11) . . . . ?
C35Y C36Y C40Y C42Y -56.5(12) . . . . ?
C31Y C36Y C40Y C42Y 124.9(9) . . . . ?
C51 N4 C53 C54 31.7(2) . . . . ?
C52 N4 C53 C54 -91.02(18) . . . . ?
Sc N4 C53 C54 148.05(13) . . . . ?
C51 N4 C53 C58 -148.39(14) . . . . ?
C52 N4 C53 C58 88.87(16) . . . . ?
Sc N4 C53 C58 -32.06(14) . . . . ?
C58 C53 C54 C55 3.1(3) . . . . ?
N4 C53 C54 C55 -177.04(15) . . . . ?
C53 C54 C55 C56 0.7(3) . . . . ?
C54 C55 C56 C57 -2.4(3) . . . . ?
C55 C56 C57 C58 0.4(3) . . . . ?
C56 C57 C58 C53 3.2(2) . . . . ?
C56 C57 C58 C59 179.99(16) . . . . ?
C54 C53 C58 C57 -4.9(2) . . . . ?
N4 C53 C58 C57 175.22(14) . . . . ?
C54 C53 C58 C59 178.18(15) . . . . ?
N4 C53 C58 C59 -1.7(2) . . . . ?
C57 C58 C59 Sc -140.91(14) . . . . ?
C53 C58 C59 Sc 35.80(16) . . . . ?
C62 N5 C63 C64 -25.3(2) . . . . ?
C61 N5 C63 C64 96.0(2) . . . . ?
Sc N5 C63 C64 -145.58(15) . . . . ?
C62 N5 C63 C68 155.05(16) . . . . ?
C61 N5 C63 C68 -83.67(19) . . . . ?
Sc N5 C63 C68 34.74(16) . . . . ?
C68 C63 C64 C65 -2.2(3) . . . . ?
N5 C63 C64 C65 178.12(17) . . . . ?
C63 C64 C65 C66 -1.1(3) . . . . ?
C64 C65 C66 C67 2.4(4) . . . . ?
C65 C66 C67 C68 -0.3(3) . . . . ?
C64 C63 C68 C67 4.1(3) . . . . ?
N5 C63 C68 C67 -176.19(16) . . . . ?
C64 C63 C68 C69 179.84(17) . . . . ?
N5 C63 C68 C69 -0.5(2) . . . . ?
C66 C67 C68 C63 -2.9(3) . . . . ?
C66 C67 C68 C69 -178.5(2) . . . . ?
C63 C68 C69 Sc -36.3(2) . . . . ?
C67 C68 C69 Sc 139.17(16) . . . . ?
